data_4023497
loop_
_publ_author_name
'Ivan V. Korendovych'
'Mimi Cho'
'Olga V. Makhlynets'
'Phillip L. Butler'
'Richard J. Staples'
'Elena V. Rybak-Akimova'

_publ_section_title
;
 Anion and Carboxylic Acid Binding to Monotopic and Ditopic
 Amidopyridine Macrocycles
;
_journal_name_full 'Journal of Organic Chemistry'
_journal_page_first 4771
_journal_page_last 4782
_journal_paper_doi 10.1021/jo800128r
_journal_volume 73
_journal_year 2008
_chemical_formula_moiety 'C26 H42 N10 O4, 2(C5 H6 O4), 9(H2 O)'
_chemical_formula_sum 'C36 H72 N10 O21'
_chemical_formula_weight 981.04
_chemical_name_systematic
; 
 ? 
;
_space_group_IT_number 2
_symmetry_cell_setting triclinic
_symmetry_space_group_name_Hall '-P 1'
_symmetry_space_group_name_H-M 'P -1'
_atom_sites_solution_hydrogens geom
_atom_sites_solution_primary direct
_atom_sites_solution_secondary difmap
_audit_creation_method SHELXL-97
_cell_angle_alpha 81.575(3)
_cell_angle_beta 84.536(3)
_cell_angle_gamma 77.962(2)
_cell_formula_units_Z 2
_cell_length_a 10.2480(11)
_cell_length_b 12.6169(15)
_cell_length_c 19.111(2)
_cell_measurement_reflns_used 1634
_cell_measurement_temperature 173(2)
_cell_measurement_theta_max 22.00
_cell_measurement_theta_min 2.45
_cell_volume 2385.3(5)
_computing_structure_refinement 'SHELXL-97 (Sheldrick, 1997)'
_computing_structure_solution 'SHELXS-97 (Sheldrick, 1990)'
_diffrn_ambient_temperature 173(2)
_diffrn_measured_fraction_theta_full 0.996
_diffrn_measured_fraction_theta_max 0.918
_diffrn_measurement_device_type 'CCD area detector'
_diffrn_measurement_method 'phi and omega scans'
_diffrn_radiation_monochromator graphite
_diffrn_radiation_source 'sealed tube'
_diffrn_radiation_type MoK\a
_diffrn_radiation_wavelength 0.71073
_diffrn_reflns_av_R_equivalents 0.0730
_diffrn_reflns_av_sigmaI/netI 0.2260
_diffrn_reflns_limit_h_max 13
_diffrn_reflns_limit_h_min -13
_diffrn_reflns_limit_k_max 15
_diffrn_reflns_limit_k_min -16
_diffrn_reflns_limit_l_max 25
_diffrn_reflns_limit_l_min -24
_diffrn_reflns_number 18607
_diffrn_reflns_theta_full 25.00
_diffrn_reflns_theta_max 28.49
_diffrn_reflns_theta_min 1.08
_exptl_absorpt_coefficient_mu 0.112
_exptl_absorpt_correction_type none
_exptl_crystal_colour colorless
_exptl_crystal_density_diffrn 1.366
_exptl_crystal_density_method 'not measured'
_exptl_crystal_description needle
_exptl_crystal_F_000 1052
_exptl_crystal_size_max 0.12
_exptl_crystal_size_mid 0.06
_exptl_crystal_size_min 0.04
_refine_diff_density_max 0.291
_refine_diff_density_min -0.303
_refine_diff_density_rms 0.061
_refine_ls_extinction_coef 0.0015(3)
_refine_ls_extinction_expression Fc^*^=kFc[1+0.001xFc^2^\l^3^/sin(2\q)]^-1/4^
_refine_ls_extinction_method SHELXL
_refine_ls_goodness_of_fit_ref 0.734
_refine_ls_hydrogen_treatment mixed
_refine_ls_matrix_type full
_refine_ls_number_parameters 693
_refine_ls_number_reflns 11099
_refine_ls_number_restraints 16
_refine_ls_restrained_S_all 0.734
_refine_ls_R_factor_all 0.2221
_refine_ls_R_factor_gt 0.0543
_refine_ls_shift/su_max 0.018
_refine_ls_shift/su_mean 0.000
_refine_ls_structure_factor_coef Fsqd
_refine_ls_weighting_details 'calc w=1/[\s^2^(Fo^2^)+(0.0432P)^2^+0.0000P] where P=(Fo^2^+2Fc^2^)/3'
_refine_ls_weighting_scheme calc
_refine_ls_wR_factor_gt 0.1048
_refine_ls_wR_factor_ref 0.1441
_reflns_number_gt 2880
_reflns_number_total 11099
_reflns_threshold_expression >2sigma(I)
_cod_data_source_file jo800128r-File005.cif
_cod_data_source_block 623340
_cod_database_code 4023497

loop_
_publ_contact_author_name
_publ_contact_author_address
_publ_contact_author_email
_publ_contact_author_fax
_publ_contact_author_phone
'Prof. Elena V. Rybak-Akimova'
;
Department of Chemistry
Tufts University
62 Talbot Avenue 
Medford, MA 02155
USA
;
elena.rybak-akimova@tufts.edu '1 617 627 3443' '1 617 627 3413'

loop_
_symmetry_equiv_pos_as_xyz
'x, y, z'
'-x, -y, -z'

loop_
_atom_site_label
_atom_site_type_symbol
_atom_site_fract_x
_atom_site_fract_y
_atom_site_fract_z
_atom_site_U_iso_or_equiv
_atom_site_adp_type
_atom_site_occupancy
_atom_site_symmetry_multiplicity
_atom_site_calc_flag
_atom_site_refinement_flags
_atom_site_disorder_assembly
_atom_site_disorder_group
H9W2 H 0.472(4) 0.118(3) 0.8200(18) 0.054(14) Uiso 1 1 d . . .
O5W O 0.7944(3) 0.8093(3) 0.44224(15) 0.0648(9) Uani 1 1 d D . .
O6 O 0.1248(2) 0.14288(19) 0.94074(11) 0.0387(6) Uani 1 1 d . . .
O1 O 0.2213(2) 0.4287(2) 0.08269(12) 0.0465(7) Uani 1 1 d . . .
O12 O 0.3692(2) 0.86271(19) 0.55081(11) 0.0389(7) Uani 1 1 d . . .
O9 O -0.2410(2) 0.7965(2) 0.58297(13) 0.0555(8) Uani 1 1 d . . .
O2 O 0.2955(2) 0.3556(2) -0.27689(12) 0.0503(8) Uani 1 1 d . . .
O5 O 0.3051(2) 0.1167(2) 0.86641(12) 0.0487(7) Uani 1 1 d . . .
N8 N 0.5485(3) 0.1157(2) 0.31950(13) 0.0365(8) Uani 1 1 d . . .
H8N2 H 0.4577 0.1420 0.3191 0.044 Uiso 1 1 calc R . .
H8N1 H 0.5794 0.1428 0.3555 0.044 Uiso 1 1 calc R . .
O8W O 0.7307(3) 0.2173(2) 0.82102(15) 0.0479(7) Uani 1 1 d D . .
O3 O 0.7193(2) 0.4179(2) 0.58555(12) 0.0469(7) Uani 1 1 d . . .
O8 O 0.7395(2) 0.1850(2) 1.07897(13) 0.0496(7) Uani 1 1 d . . .
O4 O 0.8291(2) 0.3355(2) 0.23009(12) 0.0509(8) Uani 1 1 d . . .
O7 O 0.7336(2) 0.2050(2) 0.96176(13) 0.0545(8) Uani 1 1 d . . .
N6 N 0.7213(3) 0.3847(2) 0.40477(14) 0.0356(8) Uani 1 1 d . . .
N1 N 0.2108(3) 0.3940(2) -0.09764(15) 0.0354(8) Uani 1 1 d . . .
N9 N 0.5206(3) -0.1551(2) 0.42544(14) 0.0376(8) Uani 1 1 d . . .
H9N2 H 0.4759 -0.1675 0.4690 0.045 Uiso 1 1 calc R . .
H9N1 H 0.6107 -0.1712 0.4321 0.045 Uiso 1 1 calc R . .
O10 O -0.2837(2) 0.8108(2) 0.69738(12) 0.0444(7) Uani 1 1 d . . .
N10 N 0.5653(3) 0.3692(2) 0.52491(16) 0.0371(8) Uani 1 1 d . . .
N5 N 0.1070(4) 0.3396(3) -0.20731(18) 0.0404(9) Uani 1 1 d . . .
O11 O 0.2213(2) 0.8737(2) 0.47055(13) 0.0492(7) Uani 1 1 d . . .
N4 N -0.0098(3) -0.1269(2) 0.17747(13) 0.0372(8) Uani 1 1 d . . .
H4N1 H -0.0422 -0.1506 0.1405 0.045 Uiso 1 1 calc R . .
H4N2 H 0.0805 -0.1550 0.1775 0.045 Uiso 1 1 calc R . .
N3 N 0.0038(3) 0.1483(2) 0.07442(14) 0.0365(8) Uani 1 1 d . . .
H3N2 H -0.0867 0.1610 0.0693 0.044 Uiso 1 1 calc R . .
H3N1 H 0.0452 0.1642 0.0304 0.044 Uiso 1 1 calc R . .
N2 N 0.0693(3) 0.3691(2) 0.02660(16) 0.0359(8) Uani 1 1 d . . .
C21 C 0.7533(4) 0.3500(3) 0.28367(18) 0.0356(9) Uani 1 1 d . . .
N7 N 0.6288(3) 0.3297(2) 0.29060(15) 0.0377(8) Uani 1 1 d . . .
C16 C 0.7660(4) 0.4115(3) 0.46199(18) 0.0370(10) Uani 1 1 d . . .
C7 C 0.2568(4) 0.4247(3) -0.04232(18) 0.0357(9) Uani 1 1 d . . .
C22 C 0.5809(4) 0.2806(3) 0.23691(17) 0.0400(10) Uani 1 1 d . . .
H22A H 0.6218 0.3054 0.1899 0.048 Uiso 1 1 calc R . .
H22B H 0.4828 0.3054 0.2359 0.048 Uiso 1 1 calc R . .
C31 C 0.6811(4) 0.1866(3) 1.0237(2) 0.0420(10) Uani 1 1 d . . .
C3 C 0.2837(4) 0.4003(3) -0.15981(18) 0.0356(9) Uani 1 1 d . . .
C32 C -0.2116(4) 0.8213(3) 0.6389(2) 0.0434(10) Uani 1 1 d . . .
C20 C 0.7993(4) 0.3895(3) 0.34490(18) 0.0353(9) Uani 1 1 d . . .
C10 C 0.0300(4) 0.2243(3) 0.12184(17) 0.0375(10) Uani 1 1 d . . .
H10A H 0.1267 0.2096 0.1294 0.045 Uiso 1 1 calc R . .
H10B H -0.0190 0.2116 0.1685 0.045 Uiso 1 1 calc R . .
C2 C 0.2298(4) 0.3624(3) -0.22022(19) 0.0390(10) Uani 1 1 d . . .
C24 C 0.5737(4) -0.0062(3) 0.33437(17) 0.0394(10) Uani 1 1 d . . .
H24A H 0.6683 -0.0350 0.3448 0.047 Uiso 1 1 calc R . .
H24B H 0.5555 -0.0373 0.2925 0.047 Uiso 1 1 calc R . .
C36 C 0.2496(4) 0.8771(3) 0.5325(2) 0.0396(10) Uani 1 1 d . . .
C8 C 0.1795(4) 0.4087(3) 0.02796(19) 0.0368(10) Uani 1 1 d . . .
C4 C 0.4037(4) 0.4358(3) -0.16844(19) 0.0428(10) Uani 1 1 d . . .
H4 H 0.4550 0.4354 -0.2125 0.051 Uiso 1 1 calc R . .
O9W O 0.5375(3) 0.1085(3) 0.78818(15) 0.0601(9) Uani 1 1 d . . .
C6 C 0.3732(4) 0.4644(3) -0.04722(19) 0.0469(11) Uani 1 1 d . . .
H6 H 0.4026 0.4866 -0.0070 0.056 Uiso 1 1 calc R . .
C12 C -0.0320(3) -0.0053(3) 0.16617(17) 0.0375(10) Uani 1 1 d . . .
H12A H -0.0044 0.0215 0.2076 0.045 Uiso 1 1 calc R . .
H12B H -0.1281 0.0259 0.1609 0.045 Uiso 1 1 calc R . .
C9 C -0.0133(3) 0.3412(3) 0.09018(17) 0.0392(10) Uani 1 1 d . . .
H9A H -0.1077 0.3537 0.0782 0.047 Uiso 1 1 calc R . .
H9B H -0.0080 0.3898 0.1256 0.047 Uiso 1 1 calc R . .
C15 C 0.6790(4) 0.4001(3) 0.52891(19) 0.0398(10) Uani 1 1 d . . .
C26 C 0.4913(3) -0.2305(3) 0.37821(17) 0.0370(10) Uani 1 1 d . . .
H26A H 0.5447 -0.2224 0.3325 0.044 Uiso 1 1 calc R . .
H26B H 0.3955 -0.2113 0.3684 0.044 Uiso 1 1 calc R . .
C23 C 0.6140(4) 0.1566(3) 0.25047(17) 0.0396(10) Uani 1 1 d . . .
H23A H 0.5832 0.1261 0.2115 0.048 Uiso 1 1 calc R . .
H23B H 0.7121 0.1314 0.2512 0.048 Uiso 1 1 calc R . .
C25 C 0.4822(4) -0.0379(3) 0.39761(17) 0.0408(10) Uani 1 1 d . . .
H25A H 0.4860 0.0069 0.4355 0.049 Uiso 1 1 calc R . .
H25B H 0.3890 -0.0223 0.3834 0.049 Uiso 1 1 calc R . .
C19 C 0.9206(4) 0.4241(3) 0.33907(19) 0.0421(10) Uani 1 1 d . . .
H19 H 0.9729 0.4270 0.2953 0.051 Uiso 1 1 calc R . .
C18 C 0.9630(4) 0.4538(3) 0.39770(19) 0.0530(12) Uani 1 1 d . . .
H18 H 1.0443 0.4795 0.3951 0.064 Uiso 1 1 calc R . .
C14 C 0.4753(3) 0.3479(3) 0.58684(17) 0.0383(10) Uani 1 1 d . . .
H14A H 0.3822 0.3640 0.5723 0.046 Uiso 1 1 calc R . .
H14B H 0.4808 0.3975 0.6216 0.046 Uiso 1 1 calc R . .
C11 C 0.0498(3) 0.0306(3) 0.09957(17) 0.0400(10) Uani 1 1 d . . .
H11A H 0.1453 0.0171 0.1097 0.048 Uiso 1 1 calc R . .
H11B H 0.0416 -0.0132 0.0618 0.048 Uiso 1 1 calc R . .
C27 C 0.2512(4) 0.1308(3) 0.92646(19) 0.0371(9) Uani 1 1 d . . .
C1 C 0.0482(4) 0.2926(3) -0.25823(18) 0.0421(10) Uani 1 1 d . . .
H1A H 0.0838 0.3168 -0.3066 0.051 Uiso 1 1 calc R . .
H1B H -0.0498 0.3199 -0.2556 0.051 Uiso 1 1 calc R . .
C35 C 0.1382(3) 0.8972(3) 0.58963(18) 0.0422(10) Uani 1 1 d . . .
H54A H 0.1185 0.9760 0.5948 0.051 Uiso 1 1 calc R . .
H54B H 0.1702 0.8566 0.6351 0.051 Uiso 1 1 calc R . .
C13 C -0.0766(4) -0.1689(3) 0.24547(16) 0.0424(10) Uani 1 1 d . . .
H13A H -0.1744 -0.1417 0.2445 0.051 Uiso 1 1 calc R . .
H13B H -0.0450 -0.1406 0.2851 0.051 Uiso 1 1 calc R . .
C33 C -0.0873(3) 0.8664(3) 0.64239(17) 0.0421(10) Uani 1 1 d . . .
H56A H -0.0380 0.8244 0.6830 0.050 Uiso 1 1 calc R . .
H56B H -0.1151 0.9430 0.6523 0.050 Uiso 1 1 calc R . .
C29 C 0.4728(3) 0.1589(3) 0.96803(17) 0.0391(10) Uani 1 1 d . . .
H57A H 0.5275 0.1005 0.9424 0.047 Uiso 1 1 calc R . .
H57B H 0.4663 0.2289 0.9363 0.047 Uiso 1 1 calc R . .
C34 C 0.0080(3) 0.8642(3) 0.57663(18) 0.0415(10) Uani 1 1 d . . .
H58A H -0.0353 0.9150 0.5372 0.050 Uiso 1 1 calc R . .
H58B H 0.0284 0.7897 0.5626 0.050 Uiso 1 1 calc R . .
C28 C 0.3322(3) 0.1344(3) 0.98755(17) 0.0406(10) Uani 1 1 d . . .
H59A H 0.3411 0.0631 1.0180 0.049 Uiso 1 1 calc R . .
H59B H 0.2813 0.1907 1.0162 0.049 Uiso 1 1 calc R . .
C5 C 0.4471(4) 0.4714(3) -0.1123(2) 0.0506(11) Uani 1 1 d . . .
H5 H 0.5263 0.5005 -0.1176 0.061 Uiso 1 1 calc R . .
C17 C 0.8853(4) 0.4456(3) 0.46107(19) 0.0528(12) Uani 1 1 d . . .
H17 H 0.9140 0.4632 0.5030 0.063 Uiso 1 1 calc R . .
C30 C 0.5399(3) 0.1658(3) 1.03447(18) 0.0436(10) Uani 1 1 d . . .
H62A H 0.4838 0.2249 1.0591 0.052 Uiso 1 1 calc R . .
H62B H 0.5411 0.0964 1.0664 0.052 Uiso 1 1 calc R . .
H2N H 0.046(3) 0.360(2) -0.0148(15) 0.030(11) Uiso 1 1 d . . .
H5N H 0.069(4) 0.342(3) -0.1705(18) 0.063(16) Uiso 1 1 d . . .
O7W O 0.9016(3) 0.3455(3) 0.91630(14) 0.0477(7) Uani 1 1 d D . .
O4W O 0.5925(3) 0.6478(2) 0.59369(14) 0.0488(7) Uani 1 1 d D . .
O1W O 0.2124(3) 0.4041(3) 0.23061(16) 0.0553(8) Uani 1 1 d D . .
O3W O 0.6944(3) 0.4183(3) 0.73669(16) 0.0555(8) Uani 1 1 d D . .
O2W O 0.9344(3) 0.2106(3) 0.60430(15) 0.0611(8) Uani 1 1 d D . .
O6W O 0.6989(5) 0.9099(4) 0.8183(2) 0.1266(16) Uani 1 1 d D . .
H5W2 H 0.883(2) 0.799(3) 0.4245(15) 0.042(11) Uiso 1 1 d D . .
H7N H 0.578(3) 0.337(3) 0.3392(18) 0.069(13) Uiso 1 1 d . . .
H5W1 H 0.800(3) 0.806(3) 0.4913(10) 0.055(13) Uiso 1 1 d D . .
H10N H 0.545(3) 0.355(2) 0.4802(15) 0.029(10) Uiso 1 1 d . . .
H4W1 H 0.655(4) 0.694(4) 0.585(3) 0.12(2) Uiso 1 1 d D . .
H1W2 H 0.248(5) 0.333(2) 0.255(2) 0.15(3) Uiso 1 1 d D . .
H8W2 H 0.714(3) 0.2896(19) 0.7926(16) 0.067(14) Uiso 1 1 d D . .
H2W2 H 0.872(5) 0.277(3) 0.600(3) 0.19(3) Uiso 1 1 d D . .
H3W1 H 0.720(4) 0.481(2) 0.743(2) 0.082(17) Uiso 1 1 d D . .
H9W1 H 0.605(6) 0.159(5) 0.793(3) 0.19(3) Uiso 1 1 d . . .
H7W1 H 0.846(4) 0.415(2) 0.908(2) 0.13(2) Uiso 1 1 d D . .
H2W1 H 0.913(6) 0.162(4) 0.575(3) 0.21(3) Uiso 1 1 d D . .
H3W2 H 0.693(5) 0.424(4) 0.6853(11) 0.12(2) Uiso 1 1 d D . .
H1W1 H 0.222(4) 0.413(3) 0.1837(10) 0.072(15) Uiso 1 1 d D . .
H7W2 H 0.846(4) 0.293(3) 0.931(2) 0.13(2) Uiso 1 1 d D . .
H4W2 H 0.660(9) 0.619(9) 0.560(5) 0.49(8) Uiso 1 1 d D . .
H8W1 H 0.708(4) 0.226(4) 0.8672(12) 0.097(18) Uiso 1 1 d D . .
H6W1 H 0.729(12) 0.905(11) 0.768(2) 0.54(9) Uiso 1 1 d D . .
H6W2 H 0.622(4) 0.966(4) 0.805(3) 0.15(2) Uiso 1 1 d D . .

loop_
_atom_site_aniso_label
_atom_site_aniso_U_11
_atom_site_aniso_U_22
_atom_site_aniso_U_33
_atom_site_aniso_U_23
_atom_site_aniso_U_13
_atom_site_aniso_U_12
O5W 0.0406(19) 0.108(3) 0.048(2) -0.0136(19) -0.0017(16) -0.0166(19)
O6 0.0356(16) 0.0430(17) 0.0397(15) -0.0073(12) -0.0040(12) -0.0105(13)
O1 0.0612(18) 0.0438(18) 0.0386(16) -0.0083(13) -0.0079(13) -0.0157(15)
O12 0.0316(15) 0.0468(18) 0.0392(15) -0.0089(13) -0.0034(12) -0.0069(14)
O9 0.0564(19) 0.080(2) 0.0402(17) -0.0142(16) 0.0007(14) -0.0330(17)
O2 0.0517(17) 0.067(2) 0.0334(15) -0.0093(14) 0.0061(13) -0.0157(15)
O5 0.0453(17) 0.068(2) 0.0354(15) -0.0133(14) -0.0027(13) -0.0132(15)
N8 0.0386(19) 0.042(2) 0.0300(17) -0.0033(15) -0.0011(14) -0.0107(16)
O8W 0.0476(18) 0.057(2) 0.0414(18) -0.0061(17) -0.0084(14) -0.0145(16)
O3 0.0550(18) 0.0506(19) 0.0377(16) -0.0074(14) -0.0051(13) -0.0141(15)
O8 0.0411(17) 0.066(2) 0.0455(17) -0.0083(15) -0.0085(13) -0.0162(15)
O4 0.0505(18) 0.067(2) 0.0402(16) -0.0160(14) 0.0040(13) -0.0186(16)
O7 0.0506(18) 0.076(2) 0.0406(17) -0.0026(15) 0.0024(14) -0.0260(16)
N6 0.0391(19) 0.038(2) 0.0310(18) -0.0074(15) -0.0032(15) -0.0074(16)
N1 0.042(2) 0.029(2) 0.0346(19) -0.0029(15) -0.0033(15) -0.0054(16)
N9 0.044(2) 0.034(2) 0.0331(18) -0.0028(15) -0.0022(14) -0.0060(16)
O10 0.0437(16) 0.0485(18) 0.0410(16) -0.0030(13) -0.0029(13) -0.0111(14)
N10 0.042(2) 0.039(2) 0.0305(19) -0.0072(16) -0.0006(16) -0.0098(17)
N5 0.047(2) 0.040(2) 0.037(2) -0.0067(18) -0.0043(19) -0.0143(18)
O11 0.0479(17) 0.065(2) 0.0367(16) -0.0094(14) -0.0024(13) -0.0143(15)
N4 0.048(2) 0.037(2) 0.0301(17) -0.0059(15) -0.0085(14) -0.0114(17)
N3 0.0396(19) 0.036(2) 0.0350(18) -0.0057(15) -0.0054(14) -0.0077(16)
N2 0.043(2) 0.037(2) 0.031(2) -0.0072(16) 0.0005(16) -0.0125(17)
C21 0.037(2) 0.036(3) 0.032(2) -0.0062(19) -0.0004(18) -0.005(2)
N7 0.041(2) 0.043(2) 0.0297(19) -0.0065(16) -0.0018(16) -0.0094(17)
C16 0.043(2) 0.034(2) 0.036(2) -0.0103(19) -0.0017(19) -0.010(2)
C7 0.036(2) 0.034(2) 0.036(2) 0.0020(19) -0.0026(18) -0.010(2)
C22 0.043(2) 0.048(3) 0.033(2) -0.003(2) -0.0069(18) -0.016(2)
C31 0.038(2) 0.042(3) 0.047(3) -0.011(2) -0.004(2) -0.008(2)
C3 0.040(2) 0.034(2) 0.031(2) -0.0039(18) 0.0012(18) -0.005(2)
C32 0.036(2) 0.052(3) 0.041(3) -0.009(2) 0.000(2) -0.005(2)
C20 0.040(2) 0.033(2) 0.033(2) -0.0036(18) -0.0002(18) -0.008(2)
C10 0.048(3) 0.034(3) 0.032(2) -0.0059(18) -0.0042(18) -0.009(2)
C2 0.043(3) 0.039(3) 0.036(2) 0.0006(19) -0.0037(19) -0.014(2)
C24 0.044(2) 0.037(3) 0.039(2) -0.0063(19) -0.0062(18) -0.010(2)
C36 0.048(3) 0.031(2) 0.039(2) -0.0050(19) -0.001(2) -0.006(2)
C8 0.043(3) 0.029(2) 0.038(2) -0.0066(19) -0.0040(19) -0.006(2)
C4 0.037(2) 0.048(3) 0.041(2) 0.003(2) 0.0007(19) -0.013(2)
O9W 0.053(2) 0.083(3) 0.0503(19) -0.0233(17) 0.0035(16) -0.0195(19)
C6 0.044(3) 0.058(3) 0.042(2) -0.005(2) -0.0078(19) -0.016(2)
C12 0.043(2) 0.035(3) 0.034(2) -0.0037(18) -0.0012(18) -0.006(2)
C9 0.042(2) 0.038(3) 0.035(2) -0.0039(19) 0.0043(18) -0.006(2)
C15 0.051(3) 0.036(3) 0.034(2) -0.0079(19) -0.003(2) -0.010(2)
C26 0.043(2) 0.041(3) 0.027(2) -0.0019(19) -0.0019(17) -0.008(2)
C23 0.049(2) 0.041(3) 0.032(2) -0.0096(19) 0.0032(18) -0.014(2)
C25 0.049(3) 0.031(3) 0.041(2) -0.0031(19) 0.0002(19) -0.007(2)
C19 0.043(3) 0.046(3) 0.038(2) -0.004(2) 0.0050(19) -0.015(2)
C18 0.056(3) 0.070(3) 0.043(3) -0.012(2) -0.003(2) -0.034(3)
C14 0.043(2) 0.038(3) 0.031(2) -0.0042(18) 0.0060(18) -0.005(2)
C11 0.047(3) 0.036(3) 0.038(2) -0.0081(19) 0.0038(19) -0.010(2)
C27 0.038(2) 0.033(2) 0.039(2) -0.0020(19) -0.0063(19) -0.005(2)
C1 0.047(3) 0.048(3) 0.033(2) -0.006(2) -0.0069(18) -0.013(2)
C35 0.042(2) 0.049(3) 0.036(2) -0.0094(19) -0.0010(18) -0.009(2)
C13 0.053(3) 0.053(3) 0.022(2) -0.0001(19) -0.0004(18) -0.016(2)
C33 0.037(2) 0.047(3) 0.043(2) -0.008(2) -0.0038(18) -0.010(2)
C29 0.037(2) 0.047(3) 0.035(2) -0.0049(19) -0.0050(17) -0.009(2)
C34 0.037(2) 0.047(3) 0.042(2) -0.0072(19) -0.0030(18) -0.010(2)
C28 0.042(2) 0.043(3) 0.037(2) -0.0045(19) -0.0085(18) -0.008(2)
C5 0.047(3) 0.062(3) 0.047(3) 0.004(2) -0.006(2) -0.027(2)
C17 0.059(3) 0.072(3) 0.039(3) -0.016(2) -0.002(2) -0.033(3)
C30 0.039(2) 0.052(3) 0.038(2) -0.003(2) -0.0031(18) -0.008(2)
O7W 0.0445(18) 0.044(2) 0.0541(18) -0.0034(16) -0.0030(14) -0.0095(17)
O4W 0.0457(18) 0.052(2) 0.0522(18) -0.0100(15) -0.0030(14) -0.0156(16)
O1W 0.067(2) 0.057(2) 0.0401(19) -0.0017(18) -0.0060(16) -0.0110(18)
O3W 0.070(2) 0.053(2) 0.045(2) 0.0013(17) -0.0052(16) -0.0191(18)
O2W 0.054(2) 0.077(3) 0.053(2) -0.0131(18) -0.0121(15) -0.008(2)
O6W 0.132(4) 0.132(4) 0.101(3) -0.049(3) -0.065(3) 0.058(3)

loop_
_atom_type_symbol
_atom_type_description
_atom_type_scat_dispersion_real
_atom_type_scat_dispersion_imag
_atom_type_scat_source
C C 0.0033 0.0016 'International Tables Vol C Tables 4.2.6.8 and 6.1.1.4'
H H 0.0000 0.0000 'International Tables Vol C Tables 4.2.6.8 and 6.1.1.4'
N N 0.0061 0.0033 'International Tables Vol C Tables 4.2.6.8 and 6.1.1.4'
O O 0.0106 0.0060 'International Tables Vol C Tables 4.2.6.8 and 6.1.1.4'

loop_
_geom_angle_atom_site_label_1
_geom_angle_atom_site_label_2
_geom_angle_atom_site_label_3
_geom_angle
_geom_angle_site_symmetry_1
_geom_angle_site_symmetry_3
_geom_angle_publ_flag
H5W2 O5W H5W1 104(3) . . ?
C23 N8 C24 113.1(3) . . ?
C23 N8 H8N2 109.0 . . ?
C24 N8 H8N2 109.0 . . ?
C23 N8 H8N1 109.0 . . ?
C24 N8 H8N1 109.0 . . ?
H8N2 N8 H8N1 107.8 . . ?
H8W2 O8W H8W1 109(3) . . ?
C20 N6 C16 117.2(3) . . ?
C7 N1 C3 117.8(3) . . ?
C25 N9 C26 113.9(3) . . ?
C25 N9 H9N2 108.8 . . ?
C26 N9 H9N2 108.8 . . ?
C25 N9 H9N1 108.8 . . ?
C26 N9 H9N1 108.8 . . ?
H9N2 N9 H9N1 107.7 . . ?
C15 N10 C14 122.8(3) . . ?
C15 N10 H10N 118.1(17) . . ?
C14 N10 H10N 118.8(17) . . ?
C2 N5 C1 121.2(3) . . ?
C2 N5 H5N 122(3) . . ?
C1 N5 H5N 116(3) . . ?
C13 N4 C12 112.2(3) . . ?
C13 N4 H4N1 109.2 . . ?
C12 N4 H4N1 109.2 . . ?
C13 N4 H4N2 109.2 . . ?
C12 N4 H4N2 109.2 . . ?
H4N1 N4 H4N2 107.9 . . ?
C11 N3 C10 114.8(3) . . ?
C11 N3 H3N2 108.6 . . ?
C10 N3 H3N2 108.6 . . ?
C11 N3 H3N1 108.6 . . ?
C10 N3 H3N1 108.6 . . ?
H3N2 N3 H3N1 107.5 . . ?
C8 N2 C9 123.0(3) . . ?
C8 N2 H2N 118(2) . . ?
C9 N2 H2N 119(2) . . ?
O4 C21 N7 123.0(4) . . ?
O4 C21 C20 120.2(3) . . ?
N7 C21 C20 116.9(3) . . ?
C21 N7 C22 120.5(3) . . ?
C21 N7 H7N 117(2) . . ?
C22 N7 H7N 122(2) . . ?
N6 C16 C17 123.2(3) . . ?
N6 C16 C15 115.7(3) . . ?
C17 C16 C15 121.0(4) . . ?
N1 C7 C6 122.6(3) . . ?
N1 C7 C8 117.0(3) . . ?
C6 C7 C8 120.3(4) . . ?
N7 C22 C23 111.9(3) . . ?
N7 C22 H22A 109.2 . . ?
C23 C22 H22A 109.2 . . ?
N7 C22 H22B 109.2 . . ?
C23 C22 H22B 109.2 . . ?
H22A C22 H22B 107.9 . . ?
O8 C31 O7 123.6(4) . . ?
O8 C31 C30 116.4(3) . . ?
O7 C31 C30 120.0(4) . . ?
N1 C3 C4 123.0(4) . . ?
N1 C3 C2 116.0(3) . . ?
C4 C3 C2 121.0(3) . . ?
O9 C32 O10 122.8(4) . . ?
O9 C32 C33 121.5(3) . . ?
O10 C32 C33 115.7(3) . . ?
N6 C20 C19 123.3(3) . . ?
N6 C20 C21 116.2(3) . . ?
C19 C20 C21 120.4(3) . . ?
N3 C10 C9 110.9(3) . . ?
N3 C10 H10A 109.5 . . ?
C9 C10 H10A 109.5 . . ?
N3 C10 H10B 109.5 . . ?
C9 C10 H10B 109.5 . . ?
H10A C10 H10B 108.1 . . ?
O2 C2 N5 124.1(4) . . ?
O2 C2 C3 120.6(3) . . ?
N5 C2 C3 115.4(3) . . ?
N8 C24 C25 108.3(3) . . ?
N8 C24 H24A 110.0 . . ?
C25 C24 H24A 110.0 . . ?
N8 C24 H24B 110.0 . . ?
C25 C24 H24B 110.0 . . ?
H24A C24 H24B 108.4 . . ?
O11 C36 O12 123.3(3) . . ?
O11 C36 C35 119.4(4) . . ?
O12 C36 C35 117.3(3) . . ?
O1 C8 N2 124.3(3) . . ?
O1 C8 C7 120.5(4) . . ?
N2 C8 C7 115.2(3) . . ?
C5 C4 C3 118.7(3) . . ?
C5 C4 H4 120.7 . . ?
C3 C4 H4 120.7 . . ?
H9W2 O9W H9W1 110(4) . . ?
C7 C6 C5 118.7(4) . . ?
C7 C6 H6 120.6 . . ?
C5 C6 H6 120.6 . . ?
N4 C12 C11 108.9(3) . . ?
N4 C12 H12A 109.9 . . ?
C11 C12 H12A 109.9 . . ?
N4 C12 H12B 109.9 . . ?
C11 C12 H12B 109.9 . . ?
H12A C12 H12B 108.3 . . ?
N2 C9 C10 111.9(3) . . ?
N2 C9 H9A 109.2 . . ?
C10 C9 H9A 109.2 . . ?
N2 C9 H9B 109.2 . . ?
C10 C9 H9B 109.2 . . ?
H9A C9 H9B 107.9 . . ?
O3 C15 N10 124.0(3) . . ?
O3 C15 C16 118.8(4) . . ?
N10 C15 C16 117.2(4) . . ?
N9 C26 C14 110.2(3) . 2_656 ?
N9 C26 H26A 109.6 . . ?
C14 C26 H26A 109.6 2_656 . ?
N9 C26 H26B 109.6 . . ?
C14 C26 H26B 109.6 2_656 . ?
H26A C26 H26B 108.1 . . ?
N8 C23 C22 110.8(3) . . ?
N8 C23 H23A 109.5 . . ?
C22 C23 H23A 109.5 . . ?
N8 C23 H23B 109.5 . . ?
C22 C23 H23B 109.5 . . ?
H23A C23 H23B 108.1 . . ?
N9 C25 C24 111.6(3) . . ?
N9 C25 H25A 109.3 . . ?
C24 C25 H25A 109.3 . . ?
N9 C25 H25B 109.3 . . ?
C24 C25 H25B 109.3 . . ?
H25A C25 H25B 108.0 . . ?
C18 C19 C20 118.6(3) . . ?
C18 C19 H19 120.7 . . ?
C20 C19 H19 120.7 . . ?
C19 C18 C17 118.9(4) . . ?
C19 C18 H18 120.6 . . ?
C17 C18 H18 120.6 . . ?
N10 C14 C26 112.2(3) . 2_656 ?
N10 C14 H14A 109.2 . . ?
C26 C14 H14A 109.2 2_656 . ?
N10 C14 H14B 109.2 . . ?
C26 C14 H14B 109.2 2_656 . ?
H14A C14 H14B 107.9 . . ?
N3 C11 C12 111.1(3) . . ?
N3 C11 H11A 109.4 . . ?
C12 C11 H11A 109.4 . . ?
N3 C11 H11B 109.4 . . ?
C12 C11 H11B 109.4 . . ?
H11A C11 H11B 108.0 . . ?
O5 C27 O6 122.9(3) . . ?
O5 C27 C28 121.6(3) . . ?
O6 C27 C28 115.5(3) . . ?
N5 C1 C13 112.4(3) . 2 ?
N5 C1 H1A 109.1 . . ?
C13 C1 H1A 109.1 2 . ?
N5 C1 H1B 109.1 . . ?
C13 C1 H1B 109.1 2 . ?
H1A C1 H1B 107.9 . . ?
C36 C35 C34 115.3(3) . . ?
C36 C35 H54A 108.4 . . ?
C34 C35 H54A 108.4 . . ?
C36 C35 H54B 108.4 . . ?
C34 C35 H54B 108.4 . . ?
H54A C35 H54B 107.5 . . ?
N4 C13 C1 111.9(3) . 2 ?
N4 C13 H13A 109.2 . . ?
C1 C13 H13A 109.2 2 . ?
N4 C13 H13B 109.2 . . ?
C1 C13 H13B 109.2 2 . ?
H13A C13 H13B 107.9 . . ?
C32 C33 C34 116.0(3) . . ?
C32 C33 H56A 108.3 . . ?
C34 C33 H56A 108.3 . . ?
C32 C33 H56B 108.3 . . ?
C34 C33 H56B 108.3 . . ?
H56A C33 H56B 107.4 . . ?
C30 C29 C28 110.5(3) . . ?
C30 C29 H57A 109.6 . . ?
C28 C29 H57A 109.6 . . ?
C30 C29 H57B 109.6 . . ?
C28 C29 H57B 109.6 . . ?
H57A C29 H57B 108.1 . . ?
C33 C34 C35 111.3(3) . . ?
C33 C34 H58A 109.4 . . ?
C35 C34 H58A 109.4 . . ?
C33 C34 H58B 109.4 . . ?
C35 C34 H58B 109.4 . . ?
H58A C34 H58B 108.0 . . ?
C27 C28 C29 116.2(3) . . ?
C27 C28 H59A 108.2 . . ?
C29 C28 H59A 108.2 . . ?
C27 C28 H59B 108.2 . . ?
C29 C28 H59B 108.2 . . ?
H59A C28 H59B 107.4 . . ?
C4 C5 C6 119.0(4) . . ?
C4 C5 H5 120.5 . . ?
C6 C5 H5 120.5 . . ?
C16 C17 C18 118.7(4) . . ?
C16 C17 H17 120.6 . . ?
C18 C17 H17 120.6 . . ?
C31 C30 C29 116.5(3) . . ?
C31 C30 H62A 108.2 . . ?
C29 C30 H62A 108.2 . . ?
C31 C30 H62B 108.2 . . ?
C29 C30 H62B 108.2 . . ?
H62A C30 H62B 107.3 . . ?
H7W1 O7W H7W2 108(4) . . ?
H4W1 O4W H4W2 72(7) . . ?
H1W2 O1W H1W1 118(4) . . ?
H3W1 O3W H3W2 103(4) . . ?
H2W2 O2W H2W1 110(5) . . ?
H6W1 O6W H6W2 92(7) . . ?

loop_
_geom_bond_atom_site_label_1
_geom_bond_atom_site_label_2
_geom_bond_distance
_geom_bond_site_symmetry_2
_geom_bond_publ_flag
O5W H5W2 0.925(17) . ?
O5W H5W1 0.938(18) . ?
O6 C27 1.280(4) . ?
O1 C8 1.245(4) . ?
O12 C36 1.276(4) . ?
O9 C32 1.237(4) . ?
O2 C2 1.224(4) . ?
O5 C27 1.246(4) . ?
N8 C23 1.494(4) . ?
N8 C24 1.495(4) . ?
N8 H8N2 0.9200 . ?
N8 H8N1 0.9200 . ?
O8W H8W2 0.983(18) . ?
O8W H8W1 0.907(18) . ?
O3 C15 1.260(4) . ?
O8 C31 1.258(4) . ?
O4 C21 1.237(3) . ?
O7 C31 1.263(4) . ?
N6 C20 1.334(4) . ?
N6 C16 1.337(4) . ?
N1 C7 1.335(4) . ?
N1 C3 1.343(4) . ?
N9 C25 1.480(4) . ?
N9 C26 1.495(4) . ?
N9 H9N2 0.9200 . ?
N9 H9N1 0.9200 . ?
O10 C32 1.286(4) . ?
N10 C15 1.316(4) . ?
N10 C14 1.458(4) . ?
N10 H10N 0.95(3) . ?
N5 C2 1.341(4) . ?
N5 C1 1.447(4) . ?
N5 H5N 0.77(3) . ?
O11 C36 1.255(4) . ?
N4 C13 1.490(4) . ?
N4 C12 1.490(4) . ?
N4 H4N1 0.9200 . ?
N4 H4N2 0.9200 . ?
N3 C11 1.483(4) . ?
N3 C10 1.491(4) . ?
N3 H3N2 0.9200 . ?
N3 H3N1 0.9200 . ?
N2 C8 1.331(4) . ?
N2 C9 1.456(4) . ?
N2 H2N 0.88(3) . ?
C21 N7 1.343(4) . ?
C21 C20 1.489(5) . ?
N7 C22 1.445(4) . ?
N7 H7N 1.03(3) . ?
C16 C17 1.376(5) . ?
C16 C15 1.494(4) . ?
C7 C6 1.377(4) . ?
C7 C8 1.502(4) . ?
C22 C23 1.519(5) . ?
C22 H22A 0.9900 . ?
C22 H22B 0.9900 . ?
C31 C30 1.513(5) . ?
C3 C4 1.381(4) . ?
C3 C2 1.504(5) . ?
C32 C33 1.510(5) . ?
C20 C19 1.390(4) . ?
C10 C9 1.502(4) . ?
C10 H10A 0.9900 . ?
C10 H10B 0.9900 . ?
C24 C25 1.516(4) . ?
C24 H24A 0.9900 . ?
C24 H24B 0.9900 . ?
C36 C35 1.510(4) . ?
C4 C5 1.366(5) . ?
C4 H4 0.9500 . ?
O9W H9W2 0.86(3) . ?
O9W H9W1 1.05(6) . ?
C6 C5 1.395(4) . ?
C6 H6 0.9500 . ?
C12 C11 1.521(4) . ?
C12 H12A 0.9900 . ?
C12 H12B 0.9900 . ?
C9 H9A 0.9900 . ?
C9 H9B 0.9900 . ?
C26 C14 1.516(4) 2_656 ?
C26 H26A 0.9900 . ?
C26 H26B 0.9900 . ?
C23 H23A 0.9900 . ?
C23 H23B 0.9900 . ?
C25 H25A 0.9900 . ?
C25 H25B 0.9900 . ?
C19 C18 1.367(5) . ?
C19 H19 0.9500 . ?
C18 C17 1.387(4) . ?
C18 H18 0.9500 . ?
C14 C26 1.516(4) 2_656 ?
C14 H14A 0.9900 . ?
C14 H14B 0.9900 . ?
C11 H11A 0.9900 . ?
C11 H11B 0.9900 . ?
C27 C28 1.506(4) . ?
C1 C13 1.514(5) 2 ?
C1 H1A 0.9900 . ?
C1 H1B 0.9900 . ?
C35 C34 1.530(4) . ?
C35 H54A 0.9900 . ?
C35 H54B 0.9900 . ?
C13 C1 1.514(5) 2 ?
C13 H13A 0.9900 . ?
C13 H13B 0.9900 . ?
C33 C34 1.516(4) . ?
C33 H56A 0.9900 . ?
C33 H56B 0.9900 . ?
C29 C30 1.522(4) . ?
C29 C28 1.536(4) . ?
C29 H57A 0.9900 . ?
C29 H57B 0.9900 . ?
C34 H58A 0.9900 . ?
C34 H58B 0.9900 . ?
C28 H59A 0.9900 . ?
C28 H59B 0.9900 . ?
C5 H5 0.9500 . ?
C17 H17 0.9500 . ?
C30 H62A 0.9900 . ?
C30 H62B 0.9900 . ?
O7W H7W1 0.943(19) . ?
O7W H7W2 0.964(19) . ?
O4W H4W1 0.936(19) . ?
O4W H4W2 0.95(2) . ?
O1W H1W2 0.961(19) . ?
O1W H1W1 0.885(18) . ?
O3W H3W1 0.906(18) . ?
O3W H3W2 0.975(19) . ?
O2W H2W2 0.94(2) . ?
O2W H2W1 0.97(2) . ?
O6W H6W1 0.99(2) . ?
O6W H6W2 0.97(2) . ?

loop_
_geom_hbond_atom_site_label_D
_geom_hbond_atom_site_label_H
_geom_hbond_atom_site_label_A
_geom_hbond_distance_DH
_geom_hbond_distance_HA
_geom_hbond_distance_DA
_geom_hbond_angle_DHA
_geom_hbond_site_symmetry_A
N8 H8N2 O10 0.92 1.80 2.712(4) 170.0 2_566
N8 H8N1 O12 0.92 1.90 2.760(4) 154.5 2_666
N9 H9N2 O12 0.92 1.86 2.739(3) 159.0 1_545
N9 H9N2 O11 0.92 2.55 3.067(4) 116.0 1_545
N9 H9N1 O5W 0.92 1.87 2.789(4) 174.7 1_545
N4 H4N1 O6 0.92 1.82 2.697(3) 158.7 2_556
N4 H4N1 O5 0.92 2.65 3.188(4) 118.0 2_556
N4 H4N2 O8W 0.92 1.93 2.851(4) 178.6 2_656
N3 H3N2 O8 0.92 1.74 2.645(4) 167.8 1_454
N3 H3N1 O6 0.92 1.86 2.735(3) 158.7 1_554
N2 H2N O7W 0.88(3) 2.12(3) 2.928(4) 152(3) 1_454
N5 H5N O7W 0.77(3) 2.27(3) 3.010(4) 161(4) 1_454
O5W H5W2 O2W 0.925(17) 1.888(19) 2.808(4) 173(3) 2_766
N7 H7N O4W 1.03(3) 2.06(3) 3.012(4) 154(3) 2_666
O5W H5W1 O9 0.938(18) 1.76(2) 2.665(4) 163(3) 1_655
N10 H10N O4W 0.95(3) 2.09(3) 2.963(4) 151(2) 2_666
O4W H4W1 O9 0.936(19) 1.84(2) 2.763(4) 168(5) 1_655
O1W H1W2 O10 0.961(19) 1.89(2) 2.837(4) 169(5) 2_566
O8W H8W2 O3W 0.983(18) 1.793(19) 2.774(4) 176(3) .
O2W H2W2 O3 0.94(2) 2.11(2) 3.049(4) 174(6) .
O3W H3W1 O1W 0.906(18) 1.89(2) 2.782(4) 170(4) 2_666
O9W H9W1 O8W 1.05(6) 1.77(7) 2.797(4) 165(5) .
O7W H7W1 O1 0.943(19) 1.97(3) 2.866(4) 157(4) 2_666
O2W H2W1 O11 0.97(2) 1.85(4) 2.704(4) 145(6) 2_666
O3W H3W2 O3 0.975(19) 1.91(2) 2.876(4) 170(4) .
O1W H1W1 O1 0.885(18) 1.913(19) 2.793(4) 172(4) .
O7W H7W2 O7 0.964(19) 1.76(2) 2.720(4) 175(4) .
O4W H4W2 O3 0.95(2) 2.46(11) 2.941(4) 111(8) .
O8W H8W1 O7 0.907(18) 1.82(3) 2.674(4) 155(4) .
O6W H6W1 O10 0.99(2) 1.95(9) 2.759(5) 137(11) 1_655
O6W H6W2 O9W 0.97(2) 1.82(3) 2.715(5) 152(5) 1_565

loop_
_geom_torsion_atom_site_label_1
_geom_torsion_atom_site_label_2
_geom_torsion_atom_site_label_3
_geom_torsion_atom_site_label_4
_geom_torsion
_geom_torsion_site_symmetry_1
_geom_torsion_site_symmetry_2
_geom_torsion_site_symmetry_3
_geom_torsion_site_symmetry_4
_geom_torsion_publ_flag
O4 C21 N7 C22 5.2(5) . . . . ?
C20 C21 N7 C22 -173.6(3) . . . . ?
C20 N6 C16 C17 1.5(5) . . . . ?
C20 N6 C16 C15 -177.2(3) . . . . ?
C3 N1 C7 C6 1.5(5) . . . . ?
C3 N1 C7 C8 -175.3(3) . . . . ?
C21 N7 C22 C23 88.1(4) . . . . ?
C7 N1 C3 C4 0.7(5) . . . . ?
C7 N1 C3 C2 178.6(3) . . . . ?
C16 N6 C20 C19 -2.2(5) . . . . ?
C16 N6 C20 C21 174.8(3) . . . . ?
O4 C21 C20 N6 -168.6(3) . . . . ?
N7 C21 C20 N6 10.2(5) . . . . ?
O4 C21 C20 C19 8.5(5) . . . . ?
N7 C21 C20 C19 -172.7(3) . . . . ?
C11 N3 C10 C9 177.0(3) . . . . ?
C1 N5 C2 O2 7.1(6) . . . . ?
C1 N5 C2 C3 -174.1(3) . . . . ?
N1 C3 C2 O2 -173.1(3) . . . . ?
C4 C3 C2 O2 4.8(6) . . . . ?
N1 C3 C2 N5 8.0(5) . . . . ?
C4 C3 C2 N5 -174.1(3) . . . . ?
C23 N8 C24 C25 -169.3(3) . . . . ?
C9 N2 C8 O1 -2.1(6) . . . . ?
C9 N2 C8 C7 175.7(3) . . . . ?
N1 C7 C8 O1 175.3(3) . . . . ?
C6 C7 C8 O1 -1.7(5) . . . . ?
N1 C7 C8 N2 -2.6(5) . . . . ?
C6 C7 C8 N2 -179.5(3) . . . . ?
N1 C3 C4 C5 -3.5(6) . . . . ?
C2 C3 C4 C5 178.7(3) . . . . ?
N1 C7 C6 C5 -1.0(6) . . . . ?
C8 C7 C6 C5 175.8(3) . . . . ?
C13 N4 C12 C11 174.6(3) . . . . ?
C8 N2 C9 C10 -90.4(4) . . . . ?
N3 C10 C9 N2 -67.6(4) . . . . ?
C14 N10 C15 O3 -2.5(6) . . . . ?
C14 N10 C15 C16 175.8(3) . . . . ?
N6 C16 C15 O3 175.8(3) . . . . ?
C17 C16 C15 O3 -3.0(6) . . . . ?
N6 C16 C15 N10 -2.5(5) . . . . ?
C17 C16 C15 N10 178.7(4) . . . . ?
C25 N9 C26 C14 -176.0(3) . . . 2_656 ?
C24 N8 C23 C22 178.0(3) . . . . ?
N7 C22 C23 N8 61.6(4) . . . . ?
C26 N9 C25 C24 -71.1(4) . . . . ?
N8 C24 C25 N9 -167.7(3) . . . . ?
N6 C20 C19 C18 0.6(6) . . . . ?
C21 C20 C19 C18 -176.2(4) . . . . ?
C20 C19 C18 C17 1.6(6) . . . . ?
C15 N10 C14 C26 -88.3(4) . . . 2_656 ?
C10 N3 C11 C12 67.9(4) . . . . ?
N4 C12 C11 N3 164.0(3) . . . . ?
C2 N5 C1 C13 91.6(4) . . . 2 ?
O11 C36 C35 C34 25.1(5) . . . . ?
O12 C36 C35 C34 -153.9(3) . . . . ?
C12 N4 C13 C1 -177.3(3) . . . 2 ?
O9 C32 C33 C34 -8.3(6) . . . . ?
O10 C32 C33 C34 171.8(3) . . . . ?
C32 C33 C34 C35 -172.3(3) . . . . ?
C36 C35 C34 C33 168.8(3) . . . . ?
O5 C27 C28 C29 20.0(5) . . . . ?
O6 C27 C28 C29 -160.1(3) . . . . ?
C30 C29 C28 C27 177.1(3) . . . . ?
C3 C4 C5 C6 3.9(6) . . . . ?
C7 C6 C5 C4 -1.9(6) . . . . ?
N6 C16 C17 C18 0.7(6) . . . . ?
C15 C16 C17 C18 179.4(4) . . . . ?
C19 C18 C17 C16 -2.3(6) . . . . ?
O8 C31 C30 C29 -175.4(3) . . . . ?
O7 C31 C30 C29 5.0(5) . . . . ?
C28 C29 C30 C31 178.4(3) . . . . ?
